data_7008658
loop_
_publ_author_name
'Garc\'ia, Felipe'
'Kowenicki, Richard A.'
'Riera, Luc\'ia'
'Wright, Dominic S.'

_publ_section_title
;
 Triphosph(III)azanes to diphosph(III)azanes; a cracking
 transformation.
;
_journal_issue 15
_journal_name_full 'Dalton transactions (Cambridge, England : 2003)'
_journal_page_first 2495
_journal_page_last 2496
_journal_paper_doi 10.1039/b505720e
_journal_year 2005
_chemical_formula_moiety 'C6 H15 C13 N3 P3'
_chemical_formula_sum 'C6 H15 Cl3 N3 P3'
_chemical_formula_weight 328.47
_chemical_name_systematic
;
?
;
_space_group_IT_number 2
_symmetry_cell_setting triclinic
_symmetry_space_group_name_Hall '-P 1'
_symmetry_space_group_name_H-M 'P -1'
_atom_sites_solution_hydrogens geom
_atom_sites_solution_primary direct
_atom_sites_solution_secondary difmap
_audit_creation_method SHELXL-97
_cell_angle_alpha 87.48(3)
_cell_angle_beta 82.31(3)
_cell_angle_gamma 79.72(3)
_cell_formula_units_Z 2
_cell_length_a 5.6366(11)
_cell_length_b 10.146(2)
_cell_length_c 12.707(3)
_cell_measurement_reflns_used 11233
_cell_measurement_temperature 180(2)
_cell_measurement_theta_max 27.48
_cell_measurement_theta_min 1.00
_cell_volume 708.5(3)
_computing_cell_refinement 'HKL Scalepack (Otwinowski & Minor 1997)'
_computing_data_collection 'Collect (Nonius B.V. 1998)'
_computing_data_reduction
;
HKL Denzo and Scalepack (Otwinowski & Minor 1997)
;
_computing_publication_material 'SHELXL-97 (Sheldrick 1997)'
_computing_structure_refinement 'SHELXL-97 (Sheldrick 1997)'
_computing_structure_solution 'SIR-92 (Altomare et al. 1994)'
_diffrn_ambient_temperature 180(2)
_diffrn_measured_fraction_theta_full 0.982
_diffrn_measured_fraction_theta_max 0.982
_diffrn_measurement_device_type 'Nonius Kappa CCD'
_diffrn_measurement_method 'Thin slice \w and \f scans'
_diffrn_radiation_source 'fine-focus sealed tube'
_diffrn_radiation_type MoK\a
_diffrn_radiation_wavelength 0.71073
_diffrn_reflns_av_R_equivalents 0.0902
_diffrn_reflns_av_sigmaI/netI 0.0737
_diffrn_reflns_limit_h_max 7
_diffrn_reflns_limit_h_min -7
_diffrn_reflns_limit_k_max 13
_diffrn_reflns_limit_k_min -12
_diffrn_reflns_limit_l_max 16
_diffrn_reflns_limit_l_min -16
_diffrn_reflns_number 7109
_diffrn_reflns_theta_full 27.40
_diffrn_reflns_theta_max 27.40
_diffrn_reflns_theta_min 3.70
_exptl_absorpt_coefficient_mu 0.960
_exptl_absorpt_correction_T_max 0.900
_exptl_absorpt_correction_T_min 0.536
_exptl_absorpt_correction_type multi-scan
_exptl_absorpt_process_details
;
multi-scan from symmetry-related measurements
Sortav (Blessing 1995)
;
_exptl_crystal_colour colourless
_exptl_crystal_density_diffrn 1.540
_exptl_crystal_density_method 'not measured'
_exptl_crystal_description rods
_exptl_crystal_F_000 336
_exptl_crystal_size_max 0.92
_exptl_crystal_size_mid 0.16
_exptl_crystal_size_min 0.12
_refine_diff_density_max 0.517
_refine_diff_density_min -0.527
_refine_diff_density_rms 0.096
_refine_ls_extinction_method none
_refine_ls_goodness_of_fit_ref 1.053
_refine_ls_hydrogen_treatment mixed
_refine_ls_matrix_type full
_refine_ls_number_parameters 139
_refine_ls_number_reflns 3170
_refine_ls_number_restraints 0
_refine_ls_restrained_S_all 1.053
_refine_ls_R_factor_all 0.0613
_refine_ls_R_factor_gt 0.0475
_refine_ls_shift/su_max 0.001
_refine_ls_shift/su_mean 0.000
_refine_ls_structure_factor_coef Fsqd
_refine_ls_weighting_details 'calc w=1/[\s^2^(Fo^2^)+(0.0499P)^2^+0.7210P] where P=(Fo^2^+2Fc^2^)/3'
_refine_ls_weighting_scheme calc
_refine_ls_wR_factor_gt 0.1157
_refine_ls_wR_factor_ref 0.1255
_reflns_number_gt 2612
_reflns_number_total 3170
_reflns_threshold_expression >2sigma(I)
_cod_data_source_file b505720e.txt
_cod_data_source_block 1
_cod_original_cell_volume 708.4(2)
_cod_original_sg_symbol_H-M P-1
_cod_database_code 7008658

loop_
_symmetry_equiv_pos_as_xyz
'x, y, z'
'-x, -y, -z'

loop_
_atom_site_label
_atom_site_type_symbol
_atom_site_fract_x
_atom_site_fract_y
_atom_site_fract_z
_atom_site_U_iso_or_equiv
_atom_site_adp_type
_atom_site_occupancy
_atom_site_symmetry_multiplicity
_atom_site_calc_flag
_atom_site_refinement_flags
_atom_site_disorder_assembly
_atom_site_disorder_group
P1 P 0.31356(14) 0.74995(8) 0.63213(6) 0.02622(19) Uani 1 1 d . . .
Cl1 Cl 0.70335(14) 0.73428(9) 0.59712(7) 0.0380(2) Uani 1 1 d . . .
N1 N 0.2403(4) 0.8866(2) 0.7078(2) 0.0266(5) Uani 1 1 d . . .
C1 C 0.2281(6) 1.0139(3) 0.6425(3) 0.0339(7) Uani 1 1 d . . .
H1A H 0.3028 0.9925 0.5689 0.041 Uiso 1 1 calc R . .
H1B H 0.3246 1.0729 0.6716 0.041 Uiso 1 1 calc R . .
C2 C -0.0270(7) 1.0883(4) 0.6403(3) 0.0472(10) Uani 1 1 d . . .
H2A H -0.1231 1.0312 0.6104 0.071 Uiso 1 1 calc R . .
H2B H -0.0236 1.1699 0.5963 0.071 Uiso 1 1 calc R . .
H2C H -0.1006 1.1124 0.7127 0.071 Uiso 1 1 calc R . .
P2 P 0.22865(14) 0.91566(7) 0.83850(6) 0.02477(19) Uani 1 1 d . . .
Cl2 Cl 0.59504(14) 0.93968(9) 0.84821(7) 0.0372(2) Uani 1 1 d . . .
N2 N 0.2161(4) 0.7644(2) 0.89488(18) 0.0224(5) Uani 1 1 d . . .
C3 C 0.1824(6) 0.7702(3) 1.0142(2) 0.0288(6) Uani 1 1 d . . .
H3A H 0.1956 0.8611 1.0354 0.035 Uiso 1 1 calc R . .
H3B H 0.3143 0.7059 1.0421 0.035 Uiso 1 1 calc R . .
C4 C -0.0594(6) 0.7377(3) 1.0633(3) 0.0342(7) Uani 1 1 d . . .
H4A H -0.1907 0.8010 1.0359 0.051 Uiso 1 1 calc R . .
H4B H -0.0742 0.7447 1.1406 0.051 Uiso 1 1 calc R . .
H4C H -0.0705 0.6463 1.0452 0.051 Uiso 1 1 calc R . .
P3 P 0.29877(13) 0.60571(7) 0.85215(6) 0.02307(18) Uani 1 1 d . . .
Cl3 Cl 0.68011(13) 0.57301(8) 0.85855(6) 0.0341(2) Uani 1 1 d . . .
N3 N 0.2797(4) 0.6248(2) 0.72043(19) 0.0240(5) Uani 1 1 d . . .
C5 C 0.2497(6) 0.4984(3) 0.6708(3) 0.0327(7) Uani 1 1 d . . .
H5A H 0.2002 0.5204 0.5993 0.039 Uiso 1 1 calc R . .
H5B H 0.1171 0.4608 0.7142 0.039 Uiso 1 1 calc R . .
C6 C 0.4792(7) 0.3920(4) 0.6605(3) 0.0502(10) Uani 1 1 d . . .
H6A H 0.6134 0.4295 0.6203 0.075 Uiso 1 1 calc R . .
H6B H 0.4509 0.3149 0.6231 0.075 Uiso 1 1 calc R . .
H6C H 0.5207 0.3632 0.7314 0.075 Uiso 1 1 calc R . .

loop_
_atom_site_aniso_label
_atom_site_aniso_U_11
_atom_site_aniso_U_22
_atom_site_aniso_U_33
_atom_site_aniso_U_23
_atom_site_aniso_U_13
_atom_site_aniso_U_12
P1 0.0221(4) 0.0328(4) 0.0240(4) 0.0008(3) -0.0055(3) -0.0037(3)
Cl1 0.0227(4) 0.0494(5) 0.0397(4) 0.0017(4) 0.0022(3) -0.0053(3)
N1 0.0251(12) 0.0248(13) 0.0288(13) 0.0051(10) -0.0038(10) -0.0020(10)
C1 0.0307(16) 0.0311(17) 0.0384(17) 0.0108(14) -0.0039(13) -0.0048(13)
C2 0.040(2) 0.046(2) 0.049(2) 0.0192(18) -0.0047(17) 0.0039(17)
P2 0.0226(4) 0.0207(4) 0.0298(4) -0.0005(3) -0.0017(3) -0.0019(3)
Cl2 0.0297(4) 0.0423(5) 0.0437(5) -0.0012(4) -0.0073(3) -0.0157(3)
N2 0.0217(12) 0.0225(12) 0.0222(12) -0.0003(9) -0.0016(9) -0.0029(9)
C3 0.0337(16) 0.0263(15) 0.0267(15) -0.0029(12) -0.0049(12) -0.0051(12)
C4 0.0393(18) 0.0334(17) 0.0296(16) -0.0027(13) -0.0016(14) -0.0077(14)
P3 0.0228(4) 0.0207(4) 0.0256(4) -0.0011(3) -0.0033(3) -0.0033(3)
Cl3 0.0246(4) 0.0375(4) 0.0392(4) -0.0022(3) -0.0106(3) 0.0029(3)
N3 0.0214(12) 0.0260(12) 0.0250(12) -0.0039(10) -0.0037(9) -0.0042(10)
C5 0.0359(17) 0.0303(17) 0.0338(16) -0.0103(13) -0.0057(14) -0.0080(13)
C6 0.052(2) 0.039(2) 0.058(2) -0.0232(18) -0.0082(19) 0.0053(17)

loop_
_atom_type_symbol
_atom_type_description
_atom_type_scat_dispersion_real
_atom_type_scat_dispersion_imag
_atom_type_scat_source
C C 0.0033 0.0016 'International Tables Vol C Tables 4.2.6.8 and 6.1.1.4'
H H 0.0000 0.0000 'International Tables Vol C Tables 4.2.6.8 and 6.1.1.4'
N N 0.0061 0.0033 'International Tables Vol C Tables 4.2.6.8 and 6.1.1.4'
P P 0.1023 0.0942 'International Tables Vol C Tables 4.2.6.8 and 6.1.1.4'
Cl Cl 0.1484 0.1585 'International Tables Vol C Tables 4.2.6.8 and 6.1.1.4'

loop_
_geom_angle_atom_site_label_1
_geom_angle_atom_site_label_2
_geom_angle_atom_site_label_3
_geom_angle
_geom_angle_site_symmetry_1
_geom_angle_site_symmetry_3
_geom_angle_publ_flag
N3 P1 N1 102.89(12) . . ?
N3 P1 Cl1 103.57(10) . . ?
N1 P1 Cl1 101.54(10) . . ?
C1 N1 P1 112.2(2) . . ?
C1 N1 P2 111.6(2) . . ?
P1 N1 P2 135.01(15) . . ?
N1 C1 C2 113.2(3) . . ?
N2 P2 N1 102.90(13) . . ?
N2 P2 Cl2 102.94(10) . . ?
N1 P2 Cl2 101.54(10) . . ?
C3 N2 P2 111.62(19) . . ?
C3 N2 P3 111.90(19) . . ?
P2 N2 P3 134.46(15) . . ?
N2 C3 C4 112.5(3) . . ?
N2 P3 N3 102.36(12) . . ?
N2 P3 Cl3 101.20(10) . . ?
N3 P3 Cl3 102.97(9) . . ?
C5 N3 P1 113.39(19) . . ?
C5 N3 P3 112.7(2) . . ?
P1 N3 P3 133.59(15) . . ?
N3 C5 C6 113.6(3) . . ?

loop_
_geom_bond_atom_site_label_1
_geom_bond_atom_site_label_2
_geom_bond_distance
_geom_bond_site_symmetry_2
_geom_bond_publ_flag
P1 N3 1.677(3) . ?
P1 N1 1.680(3) . ?
P1 Cl1 2.1610(12) . ?
N1 C1 1.500(4) . ?
N1 P2 1.690(3) . ?
C1 C2 1.503(5) . ?
P2 N2 1.674(2) . ?
P2 Cl2 2.1425(11) . ?
N2 C3 1.505(4) . ?
N2 P3 1.687(2) . ?
C3 C4 1.507(4) . ?
P3 N3 1.692(2) . ?
P3 Cl3 2.1276(11) . ?
N3 C5 1.500(4) . ?
C5 C6 1.524(5) . ?

loop_
_geom_torsion_atom_site_label_1
_geom_torsion_atom_site_label_2
_geom_torsion_atom_site_label_3
_geom_torsion_atom_site_label_4
_geom_torsion
_geom_torsion_site_symmetry_1
_geom_torsion_site_symmetry_2
_geom_torsion_site_symmetry_3
_geom_torsion_site_symmetry_4
_geom_torsion_publ_flag
N3 P1 N1 C1 -172.9(2) . . . . ?
Cl1 P1 N1 C1 80.1(2) . . . . ?
N3 P1 N1 P2 21.0(3) . . . . ?
Cl1 P1 N1 P2 -86.0(2) . . . . ?
P1 N1 C1 C2 108.2(3) . . . . ?
P2 N1 C1 C2 -82.3(3) . . . . ?
C1 N1 P2 N2 174.45(19) . . . . ?
P1 N1 P2 N2 -19.4(2) . . . . ?
C1 N1 P2 Cl2 -79.2(2) . . . . ?
P1 N1 P2 Cl2 86.9(2) . . . . ?
N1 P2 N2 C3 -175.02(19) . . . . ?
Cl2 P2 N2 C3 79.73(19) . . . . ?
N1 P2 N2 P3 23.0(2) . . . . ?
Cl2 P2 N2 P3 -82.2(2) . . . . ?
P2 N2 C3 C4 114.0(2) . . . . ?
P3 N2 C3 C4 -79.8(3) . . . . ?
C3 N2 P3 N3 171.24(19) . . . . ?
P2 N2 P3 N3 -26.8(2) . . . . ?
C3 N2 P3 Cl3 -82.64(19) . . . . ?
P2 N2 P3 Cl3 79.3(2) . . . . ?
N1 P1 N3 C5 160.0(2) . . . . ?
Cl1 P1 N3 C5 -94.6(2) . . . . ?
N1 P1 N3 P3 -26.9(2) . . . . ?
Cl1 P1 N3 P3 78.5(2) . . . . ?
N2 P3 N3 C5 -157.8(2) . . . . ?
Cl3 P3 N3 C5 97.5(2) . . . . ?
N2 P3 N3 P1 29.1(2) . . . . ?
Cl3 P3 N3 P1 -75.6(2) . . . . ?
P1 N3 C5 C6 102.5(3) . . . . ?
P3 N3 C5 C6 -72.1(3) . . . . ?

loop_
_cod_related_entry_id
_cod_related_entry_database
_cod_related_entry_code
1 ChemSpider 21145035
